data_2012223
loop_
_publ_author_name
'Hashizume, Daisuke'
'Iegaki, Masataka'
'Yasui, Masanori'
'Iwasaki, Fujiko'
'Meng, Jiben'
'Wen, Zhong'
'Matsuura, Teruo'

_publ_section_title
;
 Two-component molecular crystals from <i>N</i>-heteroaromatics and
 nitrobenzoic acids
;
_journal_issue 9
_journal_name_full 'Acta Crystallographica Section C'
_journal_page_first 1067
_journal_page_last 1072
_journal_paper_doi 10.1107/S0108270101009118
_journal_volume 57
_journal_year 2001
_chemical_formula_moiety 'C3 H5 N2 + , C7 H4 N O4 -'
_chemical_formula_sum 'C10 H9 N3 O4'
_chemical_formula_weight 235.20
_chemical_melting_point 468.5(5)
_chemical_name_systematic
;
Imidazolium 4-nitrobenzoate
;
_space_group_IT_number 2
_symmetry_cell_setting triclinic
_symmetry_space_group_name_Hall '-P 1'
_symmetry_space_group_name_H-M 'P -1'
_cell_angle_alpha 100.145(14)
_cell_angle_beta 90.731(13)
_cell_angle_gamma 102.998(9)
_cell_formula_units_Z 2
_cell_length_a 7.5395(7)
_cell_length_b 11.8374(15)
_cell_length_c 5.9689(12)
_cell_measurement_reflns_used 25
_cell_measurement_temperature 297
_cell_measurement_theta_max 15
_cell_measurement_theta_min 10
_cell_volume 510.19(13)
_computing_cell_refinement 'MSC/AFC Diffractometer Control Software'
_computing_data_collection
;MSC/AFC Diffractometer Control Software (Molecular Structure Corporation,
 1988)
;
_computing_data_reduction 'TEXSAN (Molecular Structure Corporation, 1993)'
_computing_molecular_graphics 'ORTEPIII (Burnett & Johnson, 1996)'
_computing_publication_material SHELXL97
_computing_structure_refinement 'SHELXL97 (Sheldrick, 1997)'
_computing_structure_solution 'SIR92 (Altomare et al., 1994)'
_diffrn_ambient_temperature 297
_diffrn_measured_fraction_theta_full 1.000
_diffrn_measured_fraction_theta_max 1.000
_diffrn_measurement_device_type 'Rigaku AFC-5R'
_diffrn_measurement_method '\w/2\q scans'
_diffrn_radiation_monochromator graphite
_diffrn_radiation_source 'normal-focus rotating anode'
_diffrn_radiation_type MoK\a
_diffrn_radiation_wavelength .71073
_diffrn_reflns_av_R_equivalents .033
_diffrn_reflns_av_sigmaI/netI .047
_diffrn_reflns_limit_h_max 10
_diffrn_reflns_limit_h_min -10
_diffrn_reflns_limit_k_max 16
_diffrn_reflns_limit_k_min -16
_diffrn_reflns_limit_l_max 8
_diffrn_reflns_limit_l_min -8
_diffrn_reflns_number 6177
_diffrn_reflns_theta_full 29.99
_diffrn_reflns_theta_max 29.99
_diffrn_reflns_theta_min 2.78
_diffrn_standards_decay_% .0
_diffrn_standards_interval_count 100
_diffrn_standards_number 3
_exptl_absorpt_coefficient_mu .121
_exptl_absorpt_correction_type none
_exptl_crystal_colour colourless
_exptl_crystal_density_diffrn 1.531
_exptl_crystal_density_method 'not measured'
_exptl_crystal_description plate
_exptl_crystal_F_000 244
_exptl_crystal_size_max .43
_exptl_crystal_size_mid .20
_exptl_crystal_size_min .10
_refine_diff_density_max .21
_refine_diff_density_min -.28
_refine_ls_extinction_method none
_refine_ls_goodness_of_fit_ref .999
_refine_ls_hydrogen_treatment constr
_refine_ls_matrix_type full
_refine_ls_number_parameters 154
_refine_ls_number_reflns 2988
_refine_ls_number_restraints 0
_refine_ls_restrained_S_all .999
_refine_ls_R_factor_all .106
_refine_ls_R_factor_gt .047
_refine_ls_shift/su_max <0.001
_refine_ls_shift/su_mean .000
_refine_ls_structure_factor_coef Fsqd
_refine_ls_weighting_details 'calc w = 1/[\s^2^(Fo^2^)+(0.0644P)^2^+0.0303P] where P=(Fo^2^+2Fc^2^)/3'
_refine_ls_weighting_scheme calc
_refine_ls_wR_factor_ref .140
_reflns_number_gt 1679
_reflns_number_total 2988
_reflns_threshold_expression I>2\s(I)
_cod_data_source_file ob1039.cif
_cod_data_source_block V
_cod_depositor_comments
;
The following automatic conversions were performed:

'_chemical_melting_point' value '468-469' was changed to '468.5(5)' -
the average value was taken and precision was estimated.

Automatic conversion script
Id: cif_fix_values 1646 2011-03-28 12:23:43Z adriana 

The following automatic conversions were performed:

'_chemical_melting_point' value '468-469' was changed to '468.5(5)' -
the average value was taken and precision was estimated.

Automatic conversion script
Id: cif_fix_values 1715 2011-07-08 13:25:40Z adriana 
;
_cod_original_sg_symbol_H-M P-1
_cod_database_code 2012223
_cod_database_fobs_code 2012223

loop_
_symmetry_equiv_pos_as_xyz
'x, y, z'
'-x, -y, -z'

loop_
_atom_site_label
_atom_site_fract_x
_atom_site_fract_y
_atom_site_fract_z
_atom_site_U_iso_or_equiv
_atom_site_adp_type
_atom_site_calc_flag
_atom_site_refinement_flags
_atom_site_occupancy
_atom_site_disorder_assembly
_atom_site_disorder_group
_atom_site_type_symbol
O1A -.00788(19) .30138(10) .3639(2) .0509(4) Uani d . 1 . . O
O2A .12014(19) .19374(10) .0960(2) .0495(3) Uani d . 1 . . O
O3A .4107(2) .79860(11) -.0484(3) .0671(5) Uani d . 1 . . O
O4A .4693(2) .68839(13) -.3542(3) .0685(5) Uani d . 1 . . O
N1A .4066(2) .70209(13) -.1660(3) .0462(4) Uani d . 1 . . N
C1A .1692(2) .39848(13) .0991(2) .0307(3) Uani d . 1 . . C
C2A .1707(2) .51001(13) .2229(3) .0332(3) Uani d . 1 . . C
H2A .1192 .5175 .3639 .040 Uiso calc R 1 . . H
C3A .2489(2) .61011(13) .1366(3) .0354(4) Uani d . 1 . . C
H3A .2523 .6850 .2192 .043 Uiso calc R 1 . . H
C4A .3215(2) .59576(13) -.0754(3) .0343(4) Uani d . 1 . . C
C5A .3194(2) .48653(14) -.2040(3) .0365(4) Uani d . 1 . . C
H5A .3677 .4795 -.3470 .044 Uiso calc R 1 . . H
C6A .2434(2) .38781(14) -.1141(3) .0348(4) Uani d . 1 . . C
H6A .2417 .3133 -.1970 .042 Uiso calc R 1 . . H
C7A .0874(2) .28898(13) .1942(3) .0353(4) Uani d . 1 . . C
N1B -.2291(2) -.05050(12) .6421(3) .0436(4) Uani d . 1 . . N
H1B -.2264 -.0941 .7425 .052 Uiso calc R 1 . . H
C2B -.1381(2) .06099(15) .6599(3) .0425(4) Uani d . 1 . . C
H2B -.0604 .1048 .7824 .051 Uiso calc R 1 . . H
N3B -.17668(19) .09910(12) .4742(2) .0419(4) Uani d . 1 . . N
H3B -.1350 .1688 .4467 .050 Uiso calc R 1 . . H
C4B -.2939(2) .00914(16) .3330(3) .0455(4) Uani d . 1 . . C
H4B -.3418 .0119 .1902 .055 Uiso calc R 1 . . H
C5B -.3272(2) -.08435(15) .4392(3) .0450(4) Uani d . 1 . . C
H5B -.4030 -.1580 .3841 .054 Uiso calc R 1 . . H

loop_
_atom_site_aniso_label
_atom_site_aniso_U_11
_atom_site_aniso_U_22
_atom_site_aniso_U_33
_atom_site_aniso_U_12
_atom_site_aniso_U_13
_atom_site_aniso_U_23
O1A .0671(9) .0355(6) .0493(8) .0025(6) .0180(6) .0170(6)
O2A .0738(9) .0296(6) .0475(7) .0122(6) .0044(6) .0133(5)
O3A .0871(11) .0349(7) .0772(11) -.0006(7) .0041(9) .0233(7)
O4A .0788(10) .0675(10) .0553(9) -.0091(8) .0109(8) .0342(8)
N1A .0459(9) .0407(8) .0523(9) -.0024(7) -.0047(7) .0256(7)
C1A .0311(8) .0295(7) .0326(8) .0052(6) .0001(6) .0111(6)
C2A .0364(8) .0323(8) .0314(8) .0072(6) .0044(6) .0082(6)
C3A .0397(9) .0276(7) .0388(8) .0067(7) -.0004(7) .0075(6)
C4A .0316(8) .0332(8) .0394(9) .0014(6) -.0016(6) .0179(7)
C5A .0375(9) .0414(9) .0323(8) .0083(7) .0049(6) .0124(7)
C6A .0394(9) .0312(8) .0345(8) .0089(7) .0032(7) .0064(6)
C7A .0429(9) .0276(7) .0341(8) .0026(7) -.0024(7) .0099(6)
N1B .0541(9) .0365(7) .0478(9) .0160(7) .0142(7) .0202(6)
C2B .0454(10) .0386(9) .0454(10) .0125(8) .0070(8) .0089(7)
N3B .0479(9) .0327(7) .0497(9) .0101(6) .0147(7) .0179(6)
C4B .0473(10) .0462(10) .0458(10) .0122(8) .0067(8) .0142(8)
C5B .0456(10) .0336(8) .0555(11) .0069(8) .0087(8) .0099(8)

loop_
_atom_type_symbol
_atom_type_description
_atom_type_scat_dispersion_real
_atom_type_scat_dispersion_imag
_atom_type_scat_source
C C .0033 .0016 'International Tables Vol C Tables 4.2.6.8 and 6.1.1.4'
H H .0000 .0000 'International Tables Vol C Tables 4.2.6.8 and 6.1.1.4'
N N .0061 .0033 'International Tables Vol C Tables 4.2.6.8 and 6.1.1.4'
O O .0106 .0060 'International Tables Vol C Tables 4.2.6.8 and 6.1.1.4'

loop_
_geom_angle_atom_site_label_1
_geom_angle_atom_site_label_2
_geom_angle_atom_site_label_3
_geom_angle
O4A N1A O3A 123.97(15)
O4A N1A C4A 117.85(16)
O3A N1A C4A 118.18(15)
C2A C1A C6A 119.63(13)
C2A C1A C7A 120.51(14)
C6A C1A C7A 119.86(14)
C3A C2A C1A 120.22(14)
C3A C2A H2A 119.9
C1A C2A H2A 119.9
C4A C3A C2A 118.36(14)
C4A C3A H3A 120.8
C2A C3A H3A 120.8
C5A C4A C3A 122.84(14)
C5A C4A N1A 118.76(14)
C3A C4A N1A 118.40(15)
C4A C5A C6A 118.06(15)
C4A C5A H5A 121.0
C6A C5A H5A 121.0
C5A C6A C1A 120.87(15)
C5A C6A H6A 119.6
C1A C6A H6A 119.6
O2A C7A O1A 125.72(14)
O2A C7A C1A 117.10(14)
O1A C7A C1A 117.18(14)
C2B N1B C5B 108.84(15)
C2B N1B H1B 125.6
C5B N1B H1B 125.6
N3B C2B N1B 108.39(16)
N3B C2B H2B 125.8
N1B C2B H2B 125.8
C2B N3B C4B 108.56(15)
C2B N3B H3B 125.7
C4B N3B H3B 125.7
C5B C4B N3B 107.23(16)
C5B C4B H4B 126.4
N3B C4B H4B 126.4
C4B C5B N1B 106.97(16)
C4B C5B H5B 126.5
N1B C5B H5B 126.5

loop_
_geom_bond_atom_site_label_1
_geom_bond_atom_site_label_2
_geom_bond_site_symmetry_2
_geom_bond_distance
_geom_bond_publ_flag
O1A C7A . 1.256(2) yes
O2A C7A . 1.2536(19) yes
O3A N1A . 1.225(2) ?
O4A N1A . 1.223(2) ?
N1A C4A . 1.4743(19) ?
C1A C2A . 1.392(2) ?
C1A C6A . 1.394(2) ?
C1A C7A . 1.514(2) ?
C2A C3A . 1.388(2) ?
C2A H2A . .9300 ?
C3A C4A . 1.383(2) ?
C3A H3A . .9300 ?
C4A C5A . 1.379(2) ?
C5A C6A . 1.382(2) ?
C5A H5A . .9300 ?
C6A H6A . .9300 ?
N1B C2B . 1.329(2) yes
N1B C5B . 1.359(2) ?
N1B H1B . .8600 ?
N3B C2B . 1.321(2) yes
C2B H2B . .9300 ?
N3B C4B . 1.366(2) ?
N3B H3B . .8600 ?
C4B C5B . 1.347(2) ?
C4B H4B . .9300 ?
C5B H5B . .9300 ?

loop_
_geom_hbond_atom_site_label_D
_geom_hbond_atom_site_label_H
_geom_hbond_atom_site_label_A
_geom_hbond_site_symmetry_A
_geom_hbond_distance_DH
_geom_hbond_distance_HA
_geom_hbond_distance_DA
_geom_hbond_angle_DHA
N3B H3B O1A . .86 1.80 2.6442(18) 168
N1B H1B O2A 2_556 .86 1.94 2.7425(19) 155
C4B H4B O3A 2_565 .93 2.68 3.326(2) 127
C5B H5B O4A 1_446 .93 2.63 3.236(2) 123

loop_
_geom_torsion_atom_site_label_1
_geom_torsion_atom_site_label_2
_geom_torsion_atom_site_label_3
_geom_torsion_atom_site_label_4
_geom_torsion
C6A C1A C2A C3A -1.3(2)
C7A C1A C2A C3A 178.82(14)
C1A C2A C3A C4A 1.1(2)
C2A C3A C4A C5A .0(2)
C2A C3A C4A N1A -179.26(14)
O4A N1A C4A C5A 1.1(2)
O3A N1A C4A C5A -178.61(15)
O4A N1A C4A C3A -179.57(16)
O3A N1A C4A C3A .7(2)
C3A C4A C5A C6A -.9(2)
N1A C4A C5A C6A 178.35(14)
C4A C5A C6A C1A .7(2)
C2A C1A C6A C5A .4(2)
C7A C1A C6A C5A -179.75(15)
C2A C1A C7A O2A -167.08(15)
C6A C1A C7A O2A 13.0(2)
C2A C1A C7A O1A 13.2(2)
C6A C1A C7A O1A -166.65(15)
C5B N1B C2B N3B .36(19)
N1B C2B N3B C4B -.65(19)
C2B N3B C4B C5B .7(2)
N3B C4B C5B N1B -.46(19)
C2B N1B C5B C4B .1(2)

loop_
_cod_related_entry_id
_cod_related_entry_database
_cod_related_entry_code
1 ChemSpider 21135136
